data_2013560
loop_
_publ_author_name
'Zeng, Xi-Rui'
'Fang, Xiao-Niu'
'Peng, Shie-Ming'
'Lin, Hsiu-Mei'

_publ_section_title
;
 Bis(\m-di-2-pyridylaminato 1-oxide)bis[(trifluoroacetato)copper(II)]
 acetonitrile disolvate
;
_journal_issue 11
_journal_name_full 'Acta Crystallographica Section C'
_journal_page_first m497
_journal_page_last m498
_journal_paper_doi 10.1107/S010827010302064X
_journal_volume 59
_journal_year 2003
_chemical_formula_iupac '[Cu2 (C2 F3 O2)2 (C10 H8 N3 O)2], C2 H3 N'
_chemical_formula_moiety 'C24 H16 Cu2 F6 N6 O6, 2(C2 H3 N)'
_chemical_formula_sum 'C28 H22 Cu2 F6 N8 O6'
_chemical_formula_weight 807.62
_chemical_name_common
;
Bis(\m-di-2-pyridylamine 1-oxide)bis[(trifluoroacetato)copper(II)]
acetonitrile disolvate
;
_chemical_name_systematic
;
Bis(\m-di-2-pyridylamine 1-oxide)bis[(trifluoroacetato)copper(II)]
acetonitrile disolvate
;
_space_group_IT_number 15
_symmetry_cell_setting monoclinic
_symmetry_space_group_name_Hall '-C 2yc'
_symmetry_space_group_name_H-M 'C 1 2/c 1'
_atom_sites_solution_hydrogens geom
_atom_sites_solution_primary direct
_atom_sites_solution_secondary difmap
_cell_angle_alpha 90.00
_cell_angle_beta 108.947(15)
_cell_angle_gamma 90.00
_cell_formula_units_Z 4
_cell_length_a 21.203(4)
_cell_length_b 7.468(2)
_cell_length_c 22.123(5)
_cell_measurement_reflns_used 2991
_cell_measurement_temperature 293(2)
_cell_measurement_theta_max 24.95
_cell_measurement_theta_min 1.95
_cell_volume 3313.2(14)
_computing_cell_refinement 'CAD-4 EXPRESS'
_computing_data_collection 'CAD-4 EXPRESS (Enraf-Nonius, 1994)'
_computing_data_reduction 'XCAD4 (Harms & Wocadlo, 1995)'
_computing_molecular_graphics 'PLATON (Spek 2003)'
_computing_publication_material 'WinGX (Farrugia, 1999)'
_computing_structure_refinement 'SHELXL97 (Sheldrick, 1997)'
_computing_structure_solution 'SHELXS97 (Sheldrick, 1997)'
_diffrn_ambient_temperature 293(2)
_diffrn_measured_fraction_theta_full 1.000
_diffrn_measured_fraction_theta_max 1.000
_diffrn_measurement_device '\k-geometry diffractometer'
_diffrn_measurement_device_type 'Enraf-Nonius TurboCAD-4'
_diffrn_measurement_method 'non-profiled \w/2\q'
_diffrn_radiation_monochromator graphite
_diffrn_radiation_type MoK\a
_diffrn_radiation_wavelength 0.71073
_diffrn_reflns_av_R_equivalents 0.0305
_diffrn_reflns_limit_h_max 0
_diffrn_reflns_limit_h_min -25
_diffrn_reflns_limit_k_max 0
_diffrn_reflns_limit_k_min -8
_diffrn_reflns_limit_l_max 26
_diffrn_reflns_limit_l_min -24
_diffrn_reflns_number 2991
_diffrn_reflns_theta_full 24.95
_diffrn_reflns_theta_max 24.95
_diffrn_reflns_theta_min 1.95
_diffrn_standards_decay_% 4
_diffrn_standards_interval_time 60
_diffrn_standards_number 3
_exptl_absorpt_coefficient_mu 1.371
_exptl_absorpt_correction_T_max 0.7379
_exptl_absorpt_correction_T_min 0.6746
_exptl_absorpt_correction_type psi-scan
_exptl_absorpt_process_details '(North et al., 1968)'
_exptl_crystal_colour green
_exptl_crystal_density_diffrn 1.619
_exptl_crystal_density_method 'not measured'
_exptl_crystal_description prism
_exptl_crystal_F_000 1624
_exptl_crystal_size_max 0.38
_exptl_crystal_size_mid 0.25
_exptl_crystal_size_min 0.22
_refine_diff_density_max 0.378
_refine_diff_density_min -0.305
_refine_ls_extinction_method none
_refine_ls_goodness_of_fit_ref 1.022
_refine_ls_hydrogen_treatment constr
_refine_ls_matrix_type full
_refine_ls_number_parameters 226
_refine_ls_number_reflns 2905
_refine_ls_number_restraints 0
_refine_ls_restrained_S_all 1.022
_refine_ls_R_factor_all 0.0605
_refine_ls_R_factor_gt 0.0327
_refine_ls_shift/su_max 0.000
_refine_ls_shift/su_mean 0.000
_refine_ls_structure_factor_coef Fsqd
_refine_ls_weighting_details 'calc w = 1/[\s^2^(Fo^2^)+(0.0434P)^2^+4.4467P] where P = (Fo^2^+2Fc^2^)/3'
_refine_ls_weighting_scheme calc
_refine_ls_wR_factor_gt 0.0840
_refine_ls_wR_factor_ref 0.0951
_reflns_number_gt 2106
_reflns_number_total 2905
_reflns_threshold_expression I>2\s(I)
_cod_data_source_file de1219.cif
_cod_data_source_block I
_cod_original_cell_volume 3313.2(13)
_cod_original_sg_symbol_H-M 'C 2/c'
_cod_database_code 2013560

loop_
_symmetry_equiv_pos_as_xyz
'x, y, z'
'-x, y, -z+1/2'
'x+1/2, y+1/2, z'
'-x+1/2, y+1/2, -z+1/2'
'-x, -y, -z'
'x, -y, z-1/2'
'-x+1/2, -y+1/2, -z'
'x+1/2, -y+1/2, z-1/2'

loop_
_atom_site_label
_atom_site_fract_x
_atom_site_fract_y
_atom_site_fract_z
_atom_site_U_iso_or_equiv
_atom_site_adp_type
_atom_site_calc_flag
_atom_site_refinement_flags
_atom_site_occupancy
_atom_site_disorder_assembly
_atom_site_disorder_group
_atom_site_type_symbol
Cu1 0.077921(19) 0.82944(5) 0.242472(18) 0.03412(14) Uani d . 1 . . Cu
F1 0.05215(19) 0.8688(7) 0.03118(14) 0.1504(18) Uani d . 1 . . F
F2 0.15263(18) 0.8393(6) 0.04244(14) 0.1319(15) Uani d . 1 . . F
F3 0.0981(2) 0.6210(5) 0.05413(15) 0.1387(16) Uani d . 1 . . F
O1 0.13687(12) 0.6448(3) 0.28787(11) 0.0464(6) Uani d . 1 . . O
O2 0.08703(13) 0.7495(3) 0.16202(11) 0.0503(6) Uani d . 1 . . O
O3 0.16304(15) 0.9529(4) 0.15950(15) 0.0755(9) Uani d . 1 . . O
N1 0.14496(13) 0.6511(4) 0.35119(13) 0.0395(6) Uani d . 1 . . N
N2 0.06414(12) 0.8649(3) 0.32414(11) 0.0340(6) Uani d . 1 . . N
N3 -0.02915(12) 1.0443(3) 0.30153(12) 0.0340(6) Uani d . 1 . . N
C1 0.18989(18) 0.5407(5) 0.39069(18) 0.0512(9) Uani d . 1 . . C
H1 0.2142 0.4619 0.3743 0.061 Uiso calc R 1 . . H
C2 0.19980(19) 0.5444(6) 0.45463(19) 0.0591(10) Uani d . 1 . . C
H2 0.2311 0.4691 0.4822 0.071 Uiso calc R 1 . . H
C3 0.1629(2) 0.6614(5) 0.47816(18) 0.0548(10) Uani d . 1 . . C
H3 0.1691 0.6643 0.5217 0.066 Uiso calc R 1 . . H
C4 0.11725(18) 0.7727(5) 0.43759(16) 0.0453(8) Uani d . 1 . . C
H4 0.0923 0.8502 0.4538 0.054 Uiso calc R 1 . . H
C5 0.10760(15) 0.7712(4) 0.37165(15) 0.0359(7) Uani d . 1 . . C
C6 0.03541(15) 1.0238(4) 0.33689(14) 0.0339(7) Uani d . 1 . . C
C7 0.06964(17) 1.1575(4) 0.37807(16) 0.0431(8) Uani d . 1 . . C
H7 0.1138 1.1408 0.4032 0.052 Uiso calc R 1 . . H
C8 0.03727(19) 1.3151(5) 0.38110(19) 0.0507(9) Uani d . 1 . . C
H8 0.0590 1.4049 0.4093 0.061 Uiso calc R 1 . . H
C9 -0.02822(19) 1.3394(5) 0.34179(19) 0.0529(9) Uani d . 1 . . C
H9 -0.0503 1.4471 0.3418 0.063 Uiso calc R 1 . . H
C10 -0.05926(18) 1.2014(4) 0.30325(18) 0.0463(9) Uani d . 1 . . C
H10 -0.1031 1.2168 0.2770 0.056 Uiso calc R 1 . . H
C11 0.12250(18) 0.8387(5) 0.13665(16) 0.0443(8) Uani d . 1 . . C
C12 0.1063(2) 0.7924(7) 0.0655(2) 0.0651(12) Uani d . 1 . . C
N21 0.2152(3) 1.0812(8) 0.3520(4) 0.151(3) Uani d . 1 . . N
C21 0.2817(2) 0.8861(7) 0.3010(2) 0.0771(14) Uani d . 1 . . C
H21A 0.2522 0.8386 0.2617 0.116 Uiso calc R 1 . . H
H21B 0.3018 0.7894 0.3293 0.116 Uiso calc R 1 . . H
H21C 0.3158 0.9560 0.2924 0.116 Uiso calc R 1 . . H
C22 0.2448(2) 0.9968(7) 0.3302(3) 0.0775(14) Uani d . 1 . . C

loop_
_atom_site_aniso_label
_atom_site_aniso_U_11
_atom_site_aniso_U_22
_atom_site_aniso_U_33
_atom_site_aniso_U_12
_atom_site_aniso_U_13
_atom_site_aniso_U_23
Cu1 0.0416(2) 0.0280(2) 0.0355(2) 0.00198(18) 0.01635(16) 0.00041(17)
F1 0.127(3) 0.249(5) 0.0600(18) 0.080(3) 0.0104(18) 0.019(2)
F2 0.137(3) 0.207(4) 0.080(2) -0.034(3) 0.075(2) -0.003(2)
F3 0.253(5) 0.104(3) 0.081(2) -0.035(3) 0.083(3) -0.042(2)
O1 0.0577(14) 0.0426(14) 0.0423(13) 0.0188(12) 0.0209(11) 0.0026(11)
O2 0.0802(18) 0.0338(12) 0.0479(14) -0.0057(13) 0.0358(13) -0.0016(11)
O3 0.080(2) 0.068(2) 0.088(2) -0.0229(18) 0.0405(17) -0.0217(18)
N1 0.0421(15) 0.0333(15) 0.0432(16) 0.0060(12) 0.0142(12) 0.0055(12)
N2 0.0389(14) 0.0308(15) 0.0327(14) 0.0052(11) 0.0123(12) -0.0006(11)
N3 0.0372(14) 0.0276(14) 0.0386(14) 0.0026(11) 0.0141(12) -0.0028(11)
C1 0.047(2) 0.042(2) 0.061(2) 0.0118(17) 0.0136(18) 0.0081(18)
C2 0.052(2) 0.054(2) 0.059(2) 0.007(2) 0.0024(19) 0.017(2)
C3 0.063(2) 0.054(2) 0.0392(19) -0.009(2) 0.0050(17) 0.0071(18)
C4 0.055(2) 0.041(2) 0.0392(19) -0.0032(17) 0.0148(17) -0.0021(16)
C5 0.0388(17) 0.0289(17) 0.0414(18) -0.0018(14) 0.0150(15) -0.0018(14)
C6 0.0432(18) 0.0302(16) 0.0318(15) -0.0011(14) 0.0171(14) -0.0014(13)
C7 0.0452(19) 0.040(2) 0.0436(19) -0.0040(16) 0.0133(15) -0.0070(16)
C8 0.062(2) 0.0342(19) 0.059(2) -0.0067(18) 0.0225(19) -0.0137(17)
C9 0.062(2) 0.0287(18) 0.075(3) 0.0041(17) 0.032(2) -0.0093(18)
C10 0.045(2) 0.037(2) 0.057(2) 0.0064(16) 0.0175(17) -0.0009(17)
C11 0.056(2) 0.0371(19) 0.0447(19) 0.0072(18) 0.0231(17) 0.0015(17)
C12 0.080(3) 0.072(3) 0.053(2) 0.008(2) 0.035(2) 0.010(2)
N21 0.124(4) 0.101(4) 0.275(8) -0.014(4) 0.130(5) -0.056(5)
C21 0.059(3) 0.075(3) 0.103(4) 0.006(2) 0.034(3) -0.004(3)
C22 0.056(3) 0.059(3) 0.128(4) -0.006(2) 0.043(3) -0.005(3)

loop_
_atom_type_symbol
_atom_type_description
_atom_type_scat_dispersion_real
_atom_type_scat_dispersion_imag
_atom_type_scat_source
C C 0.0033 0.0016 'International Tables Vol C Tables 4.2.6.8 and 6.1.1.4'
H H 0.0000 0.0000 'International Tables Vol C Tables 4.2.6.8 and 6.1.1.4'
Cu Cu 0.3201 1.2651 'International Tables Vol C Tables 4.2.6.8 and 6.1.1.4'
F F 0.0171 0.0103 'International Tables Vol C Tables 4.2.6.8 and 6.1.1.4'
N N 0.0061 0.0033 'International Tables Vol C Tables 4.2.6.8 and 6.1.1.4'
O O 0.0106 0.0060 'International Tables Vol C Tables 4.2.6.8 and 6.1.1.4'

loop_
_geom_angle_atom_site_label_1
_geom_angle_atom_site_label_2
_geom_angle_atom_site_label_3
_geom_angle_site_symmetry_3
_geom_angle
_geom_angle_publ_flag
O1 Cu1 N2 . 83.09(10) y
O1 Cu1 O2 . 90.97(10) y
N2 Cu1 O2 . 169.65(11) ?
O1 Cu1 N3 2 171.23(11) ?
N2 Cu1 N3 2 97.73(10) y
O2 Cu1 N3 2 89.44(11) y
N1 O1 Cu1 . 111.06(17) ?
C11 O2 Cu1 . 119.6(2) ?
C1 N1 O1 . 118.4(3) ?
C1 N1 C5 . 123.4(3) ?
O1 N1 C5 . 118.2(2) y
C5 N2 C6 . 120.9(3) y
C5 N2 Cu1 . 112.6(2) y
C6 N2 Cu1 . 120.59(19) y
C10 N3 C6 . 119.1(3) ?
C10 N3 Cu1 2 122.9(2) ?
C6 N3 Cu1 2 117.6(2) ?
N1 C1 C2 . 120.0(3) ?
N1 C1 H1 . 120.0 ?
C2 C1 H1 . 120.0 ?
C1 C2 C3 . 119.3(3) ?
C1 C2 H2 . 120.4 ?
C3 C2 H2 . 120.4 ?
C4 C3 C2 . 120.2(4) ?
C4 C3 H3 . 119.9 ?
C2 C3 H3 . 119.9 ?
C3 C4 C5 . 120.7(3) ?
C3 C4 H4 . 119.7 ?
C5 C4 H4 . 119.7 ?
N2 C5 N1 . 113.9(3) ?
N2 C5 C4 . 129.6(3) ?
N1 C5 C4 . 116.3(3) ?
N3 C6 C7 . 121.1(3) ?
N3 C6 N2 . 113.9(3) ?
C7 C6 N2 . 124.9(3) ?
C8 C7 C6 . 119.0(3) ?
C8 C7 H7 . 120.5 ?
C6 C7 H7 . 120.5 ?
C7 C8 C9 . 119.6(3) ?
C7 C8 H8 . 120.2 ?
C9 C8 H8 . 120.2 ?
C10 C9 C8 . 118.3(3) ?
C10 C9 H9 . 120.9 ?
C8 C9 H9 . 120.9 ?
N3 C10 C9 . 122.8(3) ?
N3 C10 H10 . 118.6 ?
C9 C10 H10 . 118.6 ?
O3 C11 O2 . 129.5(3) ?
O3 C11 C12 . 118.8(4) ?
O2 C11 C12 . 111.6(3) ?
F1 C12 F2 . 107.1(4) ?
F1 C12 F3 . 106.5(5) ?
F2 C12 F3 . 105.2(4) ?
F1 C12 C11 . 111.3(4) ?
F2 C12 C11 . 113.4(4) ?
F3 C12 C11 . 112.9(3) ?
C22 C21 H21A . 109.5 ?
C22 C21 H21B . 109.5 ?
H21A C21 H21B . 109.5 ?
C22 C21 H21C . 109.5 ?
H21A C21 H21C . 109.5 ?
H21B C21 H21C . 109.5 ?
N21 C22 C21 . 178.6(7) ?

loop_
_geom_bond_atom_site_label_1
_geom_bond_atom_site_label_2
_geom_bond_site_symmetry_2
_geom_bond_distance
_geom_bond_publ_flag
Cu1 O1 . 1.912(2) y
Cu1 N2 . 1.940(2) y
Cu1 O2 . 1.945(2) y
Cu1 N3 2 1.984(3) y
Cu1 N2 2 2.904(3) y
Cu1 O3 . 3.103(3) y
F1 C12 . 1.287(5) ?
F2 C12 . 1.292(5) ?
F3 C12 . 1.305(6) ?
O1 N1 . 1.356(3) y
O2 C11 . 1.265(4) ?
O3 C11 . 1.200(4) ?
N1 C1 . 1.345(4) y
N1 C5 . 1.367(4) y
N2 C5 . 1.347(4) y
N2 C6 . 1.404(4) y
N3 C10 . 1.343(4) ?
N3 C6 . 1.347(4) ?
N3 Cu1 2 1.984(3) ?
C1 C2 . 1.361(5) ?
C1 H1 . 0.93 ?
C2 C3 . 1.383(6) ?
C2 H2 . 0.93 ?
C3 C4 . 1.367(5) ?
C3 H3 . 0.93 ?
C4 C5 . 1.406(4) ?
C4 H4 . 0.93 ?
C6 C7 . 1.387(4) ?
C7 C8 . 1.375(5) ?
C7 H7 . 0.93 ?
C8 C9 . 1.390(5) ?
C8 H8 . 0.93 ?
C9 C10 . 1.363(5) ?
C9 H9 . 0.93 ?
C10 H10 . 0.93 ?
C11 C12 . 1.539(5) ?
N21 C22 . 1.105(6) ?
C21 C22 . 1.428(6) ?
C21 H21A . 0.96 ?
C21 H21B . 0.96 ?
C21 H21C . 0.96 ?

loop_
_geom_torsion_atom_site_label_1
_geom_torsion_atom_site_label_2
_geom_torsion_atom_site_label_3
_geom_torsion_atom_site_label_4
_geom_torsion_site_symmetry_1
_geom_torsion
N2 Cu1 O1 N1 . -8.1(2)
O2 Cu1 O1 N1 . -179.6(2)
O1 Cu1 O2 C11 . -104.9(3)
N2 Cu1 O2 C11 . -159.7(5)
N3 Cu1 O2 C11 2 66.3(3)
Cu1 O1 N1 C1 . -173.8(2)
Cu1 O1 N1 C5 . 5.3(3)
O1 Cu1 N2 C5 . 9.9(2)
O2 Cu1 N2 C5 . 65.3(7)
N3 Cu1 N2 C5 2 -161.3(2)
O1 Cu1 N2 C6 . 163.1(2)
O2 Cu1 N2 C6 . -141.6(5)
N3 Cu1 N2 C6 2 -8.1(2)
O1 N1 C1 C2 . 179.4(3)
C5 N1 C1 C2 . 0.3(5)
N1 C1 C2 C3 . 0.5(6)
C1 C2 C3 C4 . -0.4(6)
C2 C3 C4 C5 . -0.6(6)
C6 N2 C5 N1 . -162.6(3)
Cu1 N2 C5 N1 . -9.6(3)
C6 N2 C5 C4 . 21.1(5)
Cu1 N2 C5 C4 . 174.2(3)
C1 N1 C5 N2 . -178.0(3)
O1 N1 C5 N2 . 2.9(4)
C1 N1 C5 C4 . -1.3(5)
O1 N1 C5 C4 . 179.6(3)
C3 C4 C5 N2 . 177.5(3)
C3 C4 C5 N1 . 1.4(5)
C10 N3 C6 C7 . 4.4(4)
Cu1 N3 C6 C7 2 -168.3(2)
C10 N3 C6 N2 . -171.1(3)
Cu1 N3 C6 N2 2 16.2(3)
C5 N2 C6 N3 . -141.4(3)
Cu1 N2 C6 N3 . 67.7(3)
C5 N2 C6 C7 . 43.3(4)
Cu1 N2 C6 C7 . -107.6(3)
N3 C6 C7 C8 . -1.9(5)
N2 C6 C7 C8 . 173.0(3)
C6 C7 C8 C9 . -1.8(5)
C7 C8 C9 C10 . 2.9(6)
C6 N3 C10 C9 . -3.3(5)
Cu1 N3 C10 C9 2 169.0(3)
C8 C9 C10 N3 . -0.4(6)
Cu1 O2 C11 O3 . 15.3(5)
Cu1 O2 C11 C12 . -161.9(2)
O3 C11 C12 F1 . -99.8(5)
O2 C11 C12 F1 . 77.7(5)
O3 C11 C12 F2 . 21.1(6)
O2 C11 C12 F2 . -161.4(4)
O3 C11 C12 F3 . 140.6(4)
O2 C11 C12 F3 . -41.9(5)
